data_4110562
loop_
_publ_author_name
'Myung-Han Yoon'
'Antonio Facchetti'
'Charlotte E. Stern'
'Tobin J. Marks'

_publ_section_title
;
 Fluorocarbon-Modified Organic Semiconductors: Molecular Architecture,
 Electronic, and Crystal Structure Tuning of Arene- versus
 Fluoroarene-Thiophene Oligomer Thin-Film Properties
;
_journal_name_full 'Journal of the American Chemical Society'
_journal_page_first 5792
_journal_page_last 5801
_journal_paper_doi 10.1021/ja060016a
_journal_volume 128
_journal_year 2006
_chemical_formula_sum 'C20 H4 F10 S2'
_chemical_formula_weight 498.35
_chemical_name_systematic
; 
 ? 
;
_space_group_IT_number 61
_symmetry_cell_setting orthorhombic
_symmetry_space_group_name_Hall '-P 2ac 2ab'
_symmetry_space_group_name_H-M 'P b c a'
_atom_sites_solution_hydrogens geom
_atom_sites_solution_primary direct
_atom_sites_solution_secondary difmap
_audit_creation_method SHELXL-97
_cell_angle_alpha 90.00
_cell_angle_beta 90.00
_cell_angle_gamma 90.00
_cell_formula_units_Z 8
_cell_length_a 7.106(3)
_cell_length_b 13.015(3)
_cell_length_c 37.427(16)
_cell_measurement_temperature 153(2)
_cell_volume 3461(2)
_computing_cell_refinement 'Bruker SMART'
_computing_data_collection 'Bruker SMART'
_computing_data_reduction 'Bruker SAINT'
_computing_molecular_graphics 'Bruker SHELXTL'
_computing_publication_material 'Bruker SHELXTL'
_computing_structure_refinement 'SHELXL-97 (Sheldrick, 1997)'
_computing_structure_solution 'SHELXS-97 (Sheldrick, 1990)'
_diffrn_ambient_temperature 153(2)
_diffrn_measured_fraction_theta_full 0.950
_diffrn_measured_fraction_theta_max 0.950
_diffrn_measurement_device_type 'CCD area detector'
_diffrn_measurement_method 'omega scans'
_diffrn_radiation_monochromator graphite
_diffrn_radiation_source 'fine-focus sealed tube'
_diffrn_radiation_type MoK\a
_diffrn_radiation_wavelength 0.71073
_diffrn_reflns_av_R_equivalents 0.1222
_diffrn_reflns_av_sigmaI/netI 0.0838
_diffrn_reflns_limit_h_max 9
_diffrn_reflns_limit_h_min -9
_diffrn_reflns_limit_k_max 16
_diffrn_reflns_limit_k_min -16
_diffrn_reflns_limit_l_max 50
_diffrn_reflns_limit_l_min -50
_diffrn_reflns_number 29837
_diffrn_reflns_theta_full 28.90
_diffrn_reflns_theta_max 28.90
_diffrn_reflns_theta_min 1.09
_exptl_absorpt_coefficient_mu 0.419
_exptl_absorpt_correction_T_max 0.9895
_exptl_absorpt_correction_T_min 0.8694
_exptl_absorpt_correction_type integration
_exptl_crystal_colour colorless
_exptl_crystal_density_diffrn 1.913
_exptl_crystal_density_meas 0
_exptl_crystal_description needle
_exptl_crystal_F_000 1968
_exptl_crystal_size_max 0.462
_exptl_crystal_size_mid 0.118
_exptl_crystal_size_min 0.024
_refine_diff_density_max 0.631
_refine_diff_density_min -0.330
_refine_diff_density_rms 0.106
_refine_ls_extinction_method none
_refine_ls_goodness_of_fit_ref 0.951
_refine_ls_hydrogen_treatment constr
_refine_ls_matrix_type full
_refine_ls_number_parameters 289
_refine_ls_number_reflns 4324
_refine_ls_number_restraints 0
_refine_ls_restrained_S_all 0.951
_refine_ls_R_factor_all 0.1158
_refine_ls_R_factor_gt 0.0501
_refine_ls_shift/su_max 0.000
_refine_ls_shift/su_mean 0.000
_refine_ls_structure_factor_coef Fsqd
_refine_ls_weighting_details 'calc w=1/[\s^2^(Fo^2^)+(0.0833P)^2^+0.0000P] where P=(Fo^2^+2Fc^2^)/3'
_refine_ls_weighting_scheme calc
_refine_ls_wR_factor_gt 0.1204
_refine_ls_wR_factor_ref 0.1583
_reflns_number_gt 2314
_reflns_number_total 4324
_reflns_threshold_expression >2sigma(I)
_cod_data_source_file ja060016asi20060102_112155.cif
_cod_data_source_block s00n1m
_cod_database_code 4110562

loop_
_symmetry_equiv_pos_as_xyz
'x, y, z'
'-x+1/2, -y, z+1/2'
'-x, y+1/2, -z+1/2'
'x+1/2, -y+1/2, -z'
'-x, -y, -z'
'x-1/2, y, -z-1/2'
'x, -y-1/2, z-1/2'
'-x-1/2, y-1/2, z'

loop_
_atom_site_label
_atom_site_type_symbol
_atom_site_fract_x
_atom_site_fract_y
_atom_site_fract_z
_atom_site_U_iso_or_equiv
_atom_site_adp_type
_atom_site_occupancy
_atom_site_symmetry_multiplicity
_atom_site_calc_flag
_atom_site_refinement_flags
S1 S 0.11189(12) 0.66427(7) 0.22846(2) 0.0272(2) Uani 1 1 d .
S2 S 0.11669(12) 0.53412(6) 0.12107(2) 0.0266(2) Uani 1 1 d .
F1 F 0.0891(3) 0.40786(16) 0.31336(6) 0.0412(6) Uani 1 1 d .
F2 F 0.0950(3) 0.44452(17) 0.38258(5) 0.0435(6) Uani 1 1 d .
F3 F 0.1149(3) 0.64023(18) 0.40812(5) 0.0436(6) Uani 1 1 d .
F4 F 0.1171(3) 0.80049(17) 0.36096(6) 0.0481(6) Uani 1 1 d .
F5 F 0.1153(3) 0.76672(16) 0.29113(6) 0.0404(5) Uani 1 1 d .
F6 F 0.3252(3) 0.46407(15) 0.05710(5) 0.0351(5) Uani 1 1 d .
F7 F 0.3398(3) 0.43820(16) -0.01350(5) 0.0364(5) Uani 1 1 d .
F8 F 0.1680(3) 0.57525(17) -0.05795(5) 0.0393(5) Uani 1 1 d .
F9 F -0.0251(3) 0.73618(16) -0.03022(5) 0.0411(6) Uani 1 1 d .
F10 F -0.0435(3) 0.76334(15) 0.04054(6) 0.0374(5) Uani 1 1 d .
C1 C 0.1060(4) 0.5850(3) 0.29816(9) 0.0244(7) Uani 1 1 d .
C2 C 0.1016(5) 0.5067(3) 0.32353(9) 0.0286(8) Uani 1 1 d .
C3 C 0.1023(5) 0.5241(3) 0.35996(9) 0.0301(8) Uani 1 1 d .
C4 C 0.1114(5) 0.6240(3) 0.37292(9) 0.0320(8) Uani 1 1 d .
C5 C 0.1162(5) 0.7030(3) 0.34923(10) 0.0335(8) Uani 1 1 d .
C6 C 0.1133(5) 0.6839(3) 0.31283(9) 0.0291(8) Uani 1 1 d .
C7 C 0.1054(4) 0.5655(3) 0.25950(9) 0.0253(7) Uani 1 1 d .
C8 C 0.1028(5) 0.4722(3) 0.24247(9) 0.0326(8) Uani 1 1 d .
H8 H 0.0999 0.4083 0.2547 0.039 Uiso 1 1 calc R
C9 C 0.1046(5) 0.4808(3) 0.20483(10) 0.0332(8) Uani 1 1 d .
H9 H 0.1020 0.4232 0.1893 0.040 Uiso 1 1 calc R
C10 C 0.1104(4) 0.5796(3) 0.19302(8) 0.0247(7) Uani 1 1 d .
C11 C 0.1179(4) 0.6179(3) 0.15667(9) 0.0246(7) Uani 1 1 d .
C12 C 0.1305(5) 0.7173(3) 0.14530(9) 0.0320(8) Uani 1 1 d .
H12 H 0.1329 0.7745 0.1610 0.038 Uiso 1 1 calc R
C13 C 0.1397(5) 0.7261(3) 0.10788(9) 0.0322(8) Uani 1 1 d .
H13 H 0.1476 0.7900 0.0957 0.039 Uiso 1 1 calc R
C14 C 0.1360(5) 0.6340(2) 0.09087(8) 0.0251(7) Uani 1 1 d .
C15 C 0.1424(4) 0.6161(2) 0.05198(8) 0.0226(7) Uani 1 1 d .
C16 C 0.2377(4) 0.5338(2) 0.03621(9) 0.0250(7) Uani 1 1 d .
C17 C 0.2475(4) 0.5195(3) -0.00007(10) 0.0280(7) Uani 1 1 d .
C18 C 0.1617(5) 0.5876(3) -0.02282(9) 0.0270(8) Uani 1 1 d .
C19 C 0.0637(5) 0.6705(3) -0.00837(9) 0.0289(8) Uani 1 1 d .
C20 C 0.0549(5) 0.6828(3) 0.02808(9) 0.0270(8) Uani 1 1 d .

loop_
_atom_site_aniso_label
_atom_site_aniso_U_11
_atom_site_aniso_U_22
_atom_site_aniso_U_33
_atom_site_aniso_U_23
_atom_site_aniso_U_13
_atom_site_aniso_U_12
S1 0.0307(5) 0.0260(4) 0.0250(4) -0.0001(3) 0.0003(4) 0.0007(4)
S2 0.0317(5) 0.0236(4) 0.0245(4) 0.0014(3) 0.0004(4) -0.0011(4)
F1 0.0613(15) 0.0289(12) 0.0335(12) 0.0022(9) 0.0007(11) 0.0024(10)
F2 0.0554(14) 0.0456(14) 0.0295(12) 0.0093(10) 0.0033(10) 0.0083(11)
F3 0.0488(14) 0.0577(15) 0.0244(11) -0.0080(10) -0.0012(10) 0.0016(11)
F4 0.0677(16) 0.0387(13) 0.0379(13) -0.0120(10) 0.0049(11) -0.0089(11)
F5 0.0616(15) 0.0286(11) 0.0310(12) 0.0011(9) 0.0016(11) -0.0047(10)
F6 0.0390(11) 0.0314(11) 0.0349(12) 0.0028(9) -0.0017(9) 0.0113(9)
F7 0.0335(11) 0.0384(12) 0.0374(12) -0.0105(9) 0.0051(9) 0.0040(9)
F8 0.0405(12) 0.0516(14) 0.0258(11) -0.0026(10) 0.0020(9) -0.0075(10)
F9 0.0464(13) 0.0436(13) 0.0332(12) 0.0112(10) -0.0053(10) 0.0065(10)
F10 0.0432(12) 0.0331(12) 0.0360(12) -0.0004(10) -0.0033(10) 0.0150(10)
C1 0.0181(16) 0.0278(18) 0.0274(17) -0.0006(13) 0.0002(14) 0.0008(14)
C2 0.0293(18) 0.0267(18) 0.0299(19) 0.0011(14) 0.0004(15) 0.0028(14)
C3 0.0301(19) 0.034(2) 0.0259(19) 0.0059(15) 0.0014(15) 0.0015(16)
C4 0.0255(18) 0.050(2) 0.0201(17) -0.0048(16) 0.0010(15) 0.0017(16)
C5 0.033(2) 0.036(2) 0.031(2) -0.0062(16) 0.0014(16) -0.0043(16)
C6 0.0275(18) 0.0306(19) 0.0292(19) 0.0007(15) 0.0028(15) -0.0028(15)
C7 0.0217(16) 0.0293(18) 0.0248(17) 0.0026(14) 0.0012(14) -0.0008(14)
C8 0.042(2) 0.0265(19) 0.0292(19) 0.0031(15) 0.0025(16) -0.0031(16)
C9 0.044(2) 0.0278(19) 0.0276(18) -0.0031(15) 0.0009(16) -0.0068(17)
C10 0.0204(16) 0.0309(18) 0.0227(17) -0.0034(14) 0.0006(14) -0.0013(14)
C11 0.0199(16) 0.0293(18) 0.0245(17) -0.0026(13) 0.0026(14) 0.0020(14)
C12 0.041(2) 0.0252(18) 0.0296(19) -0.0055(15) 0.0002(16) 0.0006(16)
C13 0.045(2) 0.0211(18) 0.0306(19) 0.0004(14) 0.0015(16) 0.0014(15)
C14 0.0294(19) 0.0248(17) 0.0210(17) 0.0010(13) -0.0017(14) 0.0035(14)
C15 0.0210(17) 0.0233(17) 0.0233(17) 0.0007(13) 0.0018(13) -0.0029(13)
C16 0.0214(16) 0.0253(17) 0.0283(18) 0.0026(15) -0.0025(14) -0.0008(14)
C17 0.0208(16) 0.0279(18) 0.0352(19) -0.0058(15) 0.0037(15) -0.0009(14)
C18 0.0235(17) 0.036(2) 0.0218(17) 0.0000(14) 0.0033(14) -0.0086(15)
C19 0.0288(19) 0.0313(19) 0.0265(18) 0.0101(15) -0.0011(14) -0.0017(15)
C20 0.0245(17) 0.0250(18) 0.031(2) 0.0018(14) 0.0006(14) -0.0018(14)

loop_
_atom_type_symbol
_atom_type_description
_atom_type_scat_dispersion_real
_atom_type_scat_dispersion_imag
_atom_type_scat_source
C C 0.0033 0.0016 'International Tables Vol C Tables 4.2.6.8 and 6.1.1.4'
H H 0.0000 0.0000 'International Tables Vol C Tables 4.2.6.8 and 6.1.1.4'
F F 0.0171 0.0103 'International Tables Vol C Tables 4.2.6.8 and 6.1.1.4'
S S 0.1246 0.1234 'International Tables Vol C Tables 4.2.6.8 and 6.1.1.4'

loop_
_geom_angle_atom_site_label_1
_geom_angle_atom_site_label_2
_geom_angle_atom_site_label_3
_geom_angle
C10 S1 C7 92.39(17)
C11 S2 C14 91.68(16)
C2 C1 C6 113.9(3)
C2 C1 C7 123.0(3)
C6 C1 C7 123.0(3)
F1 C2 C3 115.9(3)
F1 C2 C1 120.6(3)
C3 C2 C1 123.5(3)
F2 C3 C2 119.7(3)
F2 C3 C4 120.3(3)
C2 C3 C4 119.9(3)
F3 C4 C5 121.6(3)
F3 C4 C3 119.6(3)
C5 C4 C3 118.8(3)
F4 C5 C4 120.1(3)
F4 C5 C6 119.5(3)
C4 C5 C6 120.3(3)
F5 C6 C5 116.6(3)
F5 C6 C1 119.9(3)
C5 C6 C1 123.5(3)
C8 C7 C1 127.6(3)
C8 C7 S1 110.2(3)
C1 C7 S1 122.1(3)
C7 C8 C9 113.1(3)
C7 C8 H8 123.5
C9 C8 H8 123.5
C10 C9 C8 113.6(3)
C10 C9 H9 123.2
C8 C9 H9 123.2
C9 C10 C11 129.1(3)
C9 C10 S1 110.7(3)
C11 C10 S1 120.1(3)
C12 C11 C10 128.4(3)
C12 C11 S2 111.1(3)
C10 C11 S2 120.5(3)
C11 C12 C13 113.0(3)
C11 C12 H12 123.5
C13 C12 H12 123.5
C14 C13 C12 113.2(3)
C14 C13 H13 123.4
C12 C13 H13 123.4
C13 C14 C15 127.0(3)
C13 C14 S2 111.0(3)
C15 C14 S2 121.9(2)
C20 C15 C16 115.0(3)
C20 C15 C14 121.4(3)
C16 C15 C14 123.6(3)
F6 C16 C17 117.3(3)
F6 C16 C15 119.6(3)
C17 C16 C15 123.1(3)
F7 C17 C16 120.2(3)
F7 C17 C18 119.6(3)
C16 C17 C18 120.2(3)
F8 C18 C17 121.5(3)
F8 C18 C19 119.7(3)
C17 C18 C19 118.8(3)
F9 C19 C20 120.6(3)
F9 C19 C18 119.5(3)
C20 C19 C18 119.9(3)
F10 C20 C19 117.3(3)
F10 C20 C15 119.7(3)
C19 C20 C15 123.0(3)

loop_
_geom_bond_atom_site_label_1
_geom_bond_atom_site_label_2
_geom_bond_distance
S1 C10 1.724(3)
S1 C7 1.733(3)
S2 C11 1.722(3)
S2 C14 1.728(3)
F1 C2 1.344(4)
F2 C3 1.339(4)
F3 C4 1.334(4)
F4 C5 1.342(4)
F5 C6 1.350(4)
F6 C16 1.350(4)
F7 C17 1.342(4)
F8 C18 1.326(4)
F9 C19 1.341(4)
F10 C20 1.344(4)
C1 C2 1.394(5)
C1 C6 1.400(5)
C1 C7 1.469(5)
C2 C3 1.382(5)
C3 C4 1.389(5)
C4 C5 1.359(5)
C5 C6 1.385(5)
C7 C8 1.372(5)
C8 C9 1.413(5)
C8 H8 0.9500
C9 C10 1.360(5)
C9 H9 0.9500
C10 C11 1.450(5)
C11 C12 1.364(5)
C12 C13 1.407(5)
C12 H12 0.9500
C13 C14 1.357(4)
C13 H13 0.9500
C14 C15 1.475(4)
C15 C20 1.393(4)
C15 C16 1.397(4)
C16 C17 1.372(5)
C17 C18 1.372(5)
C18 C19 1.393(5)
C19 C20 1.375(5)

loop_
_cod_related_entry_id
_cod_related_entry_database
_cod_related_entry_code
1 ChemSpider 30660400
